data_2100543
loop_
_publ_author_name
'V. Ferretti'
'L. Pretto'
'M. A. Tabrizi'
'P. Gilli'

_publ_section_title
;
 Role of strong intramolecular N---H&#x00B7;&#x00B7;&#x00B7;N hydrogen
 bonds in determining the conformation of adenosine-receptor
 antagonists
;
_journal_coeditor_code DE5026
_journal_date_accepted 2006-04-18
_journal_date_recd_electronic 2006-01-20
_journal_issue 4
_journal_name_full 'Acta Crystallographica Section B'
_journal_page_first 634
_journal_page_last 641
_journal_paper_category FA
_journal_paper_doi 10.1107/S0108768106013966
_journal_volume 62
_journal_year 2006
_chemical_formula_moiety 'C22 H22 N8 O3'
_chemical_formula_sum 'C22 H22 N8 O3'
_chemical_formula_weight 446.48
_chemical_name_systematic
;
N-[8-butyl-2-(2-furyl)-8H-pyrazolo[4,3-e][1,2,4]triazolo
[1,5-c]pyrimidin-5-yl] N-(3-methoxyphenyl)-urea
;
_space_group_IT_number 14
_symmetry_cell_setting monoclinic
_symmetry_space_group_name_Hall '-P 2ybc'
_symmetry_space_group_name_H-M 'P 1 21/c 1'
_atom_sites_solution_hydrogens difmap
_atom_sites_solution_primary direct
_atom_sites_solution_secondary difmap
_audit_creation_method SHELXL-97
_cell_angle_alpha 90.00
_cell_angle_beta 103.9170(8)
_cell_angle_gamma 90.00
_cell_formula_units_Z 4
_cell_length_a 11.2816(2)
_cell_length_b 24.0888(5)
_cell_length_c 8.1651(3)
_cell_measurement_reflns_used 9542
_cell_measurement_temperature 295
_cell_measurement_theta_max 28.0
_cell_measurement_theta_min 2.7
_cell_volume 2153.81(10)
_computing_cell_refinement 'DENZO-SMN (Otwinowski & Minor, 1997)'
_computing_data_collection 'Kappa CCD server software (Nonius, 1997)'
_computing_data_reduction 'DENZO-SMN (Otwinowski & Minor, 1997)'
_computing_molecular_graphics 'ORTEPIII(Burnett & Johnson, 1996)'
_computing_publication_material
;
SHELXL-97 (Sheldrick, 1997); PARST (Nardelli, 1983, 1995);
WINGX (Farrugia, 1999)
;
_computing_structure_refinement 'SHELXL-97 (Sheldrick, 1997)'
_computing_structure_solution 'SIR97 (Altomare et al., 1999)'
_diffrn_ambient_temperature 293(2)
_diffrn_measured_fraction_theta_full 0.994
_diffrn_measured_fraction_theta_max 0.994
_diffrn_measurement_device 'Nonius Kappa CCD'
_diffrn_measurement_method '\f scans and \w scans'
_diffrn_radiation_monochromator graphite
_diffrn_radiation_source 'fine-focus sealed tube'
_diffrn_radiation_type MoK\a
_diffrn_radiation_wavelength 0.71073
_diffrn_reflns_av_R_equivalents 0.0570
_diffrn_reflns_av_sigmaI/netI 0.0851
_diffrn_reflns_limit_h_max 14
_diffrn_reflns_limit_h_min -14
_diffrn_reflns_limit_k_max 31
_diffrn_reflns_limit_k_min -30
_diffrn_reflns_limit_l_max 10
_diffrn_reflns_limit_l_min -10
_diffrn_reflns_number 9542
_diffrn_reflns_theta_full 28.00
_diffrn_reflns_theta_max 28.00
_diffrn_reflns_theta_min 2.71
_exptl_absorpt_coefficient_mu 0.097
_exptl_absorpt_correction_type none
_exptl_crystal_colour colourless
_exptl_crystal_density_diffrn 1.377
_exptl_crystal_density_method 'not measured'
_exptl_crystal_description plate
_exptl_crystal_F_000 936
_exptl_crystal_size_max 0.51
_exptl_crystal_size_mid 0.19
_exptl_crystal_size_min 0.07
_refine_diff_density_max 0.192
_refine_diff_density_min -0.243
_refine_ls_extinction_method none
_refine_ls_goodness_of_fit_ref 1.022
_refine_ls_hydrogen_treatment refall
_refine_ls_matrix_type full
_refine_ls_number_parameters 396
_refine_ls_number_reflns 5159
_refine_ls_number_restraints 0
_refine_ls_restrained_S_all 1.022
_refine_ls_R_factor_all 0.1458
_refine_ls_R_factor_gt 0.0598
_refine_ls_shift/su_max 0.001
_refine_ls_shift/su_mean 0.000
_refine_ls_structure_factor_coef Fsqd
_refine_ls_weighting_details 'calc w=1/[\s^2^(Fo^2^)+(0.0509P)^2^+0.3032P] where P=(Fo^2^+2Fc^2^)/3'
_refine_ls_weighting_scheme calc
_refine_ls_wR_factor_gt 0.1097
_refine_ls_wR_factor_ref 0.1410
_reflns_number_gt 2594
_reflns_number_total 5159
_reflns_threshold_expression I>2sigma(I)
_cod_data_source_file de5026.cif
_cod_data_source_block compound2
_cod_original_sg_symbol_H-M P21/c
_cod_database_code 2100543

loop_
_symmetry_equiv_pos_as_xyz
'x, y, z'
'-x, y+1/2, -z+1/2'
'-x, -y, -z'
'x, -y-1/2, z-1/2'

loop_
_atom_site_type_symbol
_atom_site_label
_atom_site_fract_x
_atom_site_fract_y
_atom_site_fract_z
_atom_site_U_iso_or_equiv
_atom_site_adp_type
_atom_site_calc_flag
_atom_site_refinement_flags
_atom_site_occupancy
O O1 -0.03830(15) -0.05812(7) 0.7801(2) 0.0621(5) Uani d . 1
O O2 -0.49327(17) 0.05909(7) 1.0177(2) 0.0737(6) Uani d . 1
O O3 0.25764(15) -0.14966(7) 0.5524(2) 0.0673(5) Uani d . 1
N N1 0.07798(17) 0.01383(9) 0.7218(2) 0.0505(5) Uani d . 1
N N2 -0.09438(18) 0.02939(8) 0.8222(2) 0.0505(5) Uani d . 1
N N3 -0.00331(16) 0.11552(7) 0.7922(2) 0.0451(5) Uani d . 1
N N4 0.06447(16) 0.20783(8) 0.7643(2) 0.0459(5) Uani d . 1
N N5 0.01815(16) 0.25837(7) 0.7913(2) 0.0448(5) Uani d . 1
N N6 -0.30006(16) 0.17494(8) 0.9565(2) 0.0464(5) Uani d . 1
N N7 -0.27852(16) 0.08103(8) 0.9248(2) 0.0462(5) Uani d . 1
N N8 -0.18402(16) 0.11008(7) 0.8847(2) 0.0426(4) Uani d . 1
C C1 0.2653(2) -0.09355(9) 0.5745(3) 0.0482(6) Uani d . 1
C C2 0.1711(2) -0.06997(10) 0.6339(3) 0.0486(6) Uani d . 1
C C3 0.16903(19) -0.01402(9) 0.6605(3) 0.0440(5) Uani d . 1
C C4 0.2591(3) 0.01922(12) 0.6253(4) 0.0749(9) Uani d . 1
C C5 0.3534(12) -0.0044(3) 0.578(4) 0.102(3) Uani d P 0.84(6)
C C5A 0.342(2) -0.0062(15) 0.520(3) 0.030(11) Uani d P 0.16(6)
C C6 0.3551(3) -0.06115(12) 0.5399(4) 0.0732(8) Uani d . 1
C C7 -0.0158(2) -0.00908(10) 0.7718(3) 0.0465(5) Uani d . 1
C C8 -0.08811(19) 0.08572(9) 0.8309(3) 0.0423(5) Uani d . 1
C C9 -0.01466(19) 0.17222(9) 0.8051(2) 0.0403(5) Uani d . 1
C C10 -0.0839(2) 0.25557(10) 0.8476(3) 0.0458(5) Uani d . 1
C C11 -0.10892(18) 0.19987(9) 0.8592(2) 0.0406(5) Uani d . 1
C C12 -0.19919(19) 0.16606(9) 0.9041(3) 0.0413(5) Uani d . 1
C C13 -0.3437(2) 0.12249(9) 0.9663(3) 0.0443(5) Uani d . 1
C C14 -0.4572(2) 0.11279(10) 1.0154(3) 0.0496(6) Uani d . 1
C C15 -0.5400(2) 0.14631(13) 1.0563(3) 0.0624(7) Uani d . 1
C C16 -0.6341(3) 0.11167(15) 1.0853(4) 0.0787(9) Uani d . 1
C C17 -0.6028(3) 0.06001(17) 1.0608(4) 0.0890(10) Uani d . 1
C C18 0.3587(3) -0.17815(14) 0.5140(5) 0.0661(8) Uani d . 1
C C19 0.0816(2) 0.30892(10) 0.7589(3) 0.0490(6) Uani d . 1
C C20 0.1728(2) 0.33018(10) 0.9123(3) 0.0505(6) Uani d . 1
C C21 0.2812(3) 0.29260(13) 0.9779(4) 0.0635(7) Uani d . 1
C C22 0.3661(3) 0.31516(19) 1.1360(5) 0.0816(9) Uani d . 1
H H1 0.2045(18) 0.3673(9) 0.888(2) 0.047(6) Uiso d . 1
H H2 0.1304(19) 0.3367(9) 1.004(3) 0.054(6) Uiso d . 1
H H3 -0.1276(19) 0.2884(10) 0.873(2) 0.054(6) Uiso d . 1
H H4 0.255(3) 0.0567(12) 0.645(3) 0.084(9) Uiso d . 1
H H5 0.410(3) 0.0174(14) 0.539(4) 0.108(11) Uiso d . 1
H H6 0.375(3) -0.1645(12) 0.407(4) 0.097(10) Uiso d . 1
H H7 0.417(2) -0.0785(11) 0.496(3) 0.081(8) Uiso d . 1
H H8 0.110(2) -0.0931(10) 0.654(3) 0.058(7) Uiso d . 1
H H9 0.396(3) 0.3537(15) 1.114(4) 0.102(11) Uiso d . 1
H H10 0.433(3) -0.1706(11) 0.604(4) 0.088(10) Uiso d . 1
H H11 -0.162(2) 0.0128(10) 0.843(3) 0.068(8) Uiso d . 1
H H12 0.014(2) 0.3381(11) 0.720(3) 0.068(7) Uiso d . 1
H H13 0.337(3) -0.2191(15) 0.511(4) 0.116(12) Uiso d . 1
H H14 0.322(2) 0.2876(11) 0.889(3) 0.076(8) Uiso d . 1
H H15 0.080(2) 0.0508(12) 0.720(3) 0.082(9) Uiso d . 1
H H16 0.315(3) 0.3211(13) 1.218(4) 0.115(12) Uiso d . 1
H H17 0.254(2) 0.2546(12) 1.001(3) 0.077(8) Uiso d . 1
H H18 -0.536(2) 0.1835(10) 1.060(3) 0.055(7) Uiso d . 1
H H19 0.122(2) 0.2982(9) 0.669(3) 0.055(6) Uiso d . 1
H H20 -0.702(3) 0.1207(12) 1.112(4) 0.091(10) Uiso d . 1
H H21 -0.644(3) 0.0221(15) 1.066(4) 0.123(12) Uiso d . 1
H H22 0.436(3) 0.2914(14) 1.171(4) 0.105(12) Uiso d . 1

loop_
_atom_site_aniso_label
_atom_site_aniso_U_11
_atom_site_aniso_U_22
_atom_site_aniso_U_33
_atom_site_aniso_U_12
_atom_site_aniso_U_13
_atom_site_aniso_U_23
O1 0.0685(11) 0.0303(10) 0.0978(13) -0.0033(8) 0.0402(10) -0.0052(8)
O2 0.0693(11) 0.0506(12) 0.1187(15) -0.0103(9) 0.0570(11) -0.0127(10)
O3 0.0671(11) 0.0392(11) 0.1095(14) 0.0025(9) 0.0482(10) -0.0109(9)
N1 0.0517(12) 0.0297(12) 0.0769(13) 0.0011(10) 0.0291(10) -0.0019(10)
N2 0.0516(12) 0.0306(12) 0.0768(14) -0.0038(10) 0.0301(11) -0.0054(9)
N3 0.0489(11) 0.0323(11) 0.0585(12) -0.0011(9) 0.0214(9) -0.0043(8)
N4 0.0531(11) 0.0316(11) 0.0572(11) -0.0018(9) 0.0210(9) -0.0033(9)
N5 0.0531(11) 0.0329(11) 0.0513(11) -0.0013(9) 0.0182(9) -0.0012(8)
N6 0.0498(11) 0.0364(12) 0.0576(12) 0.0011(9) 0.0219(9) -0.0016(9)
N7 0.0489(11) 0.0376(11) 0.0569(11) -0.0033(9) 0.0222(9) 0.0001(9)
N8 0.0436(10) 0.0323(11) 0.0555(11) -0.0004(9) 0.0188(9) -0.0010(8)
C1 0.0527(14) 0.0346(14) 0.0607(14) 0.0009(11) 0.0202(11) -0.0003(11)
C2 0.0535(15) 0.0353(15) 0.0634(15) -0.0008(12) 0.0267(12) -0.0004(11)
C3 0.0447(13) 0.0343(14) 0.0554(13) 0.0012(11) 0.0168(10) 0.0034(10)
C4 0.0732(19) 0.0337(17) 0.134(3) -0.0023(14) 0.0558(19) -0.0039(16)
C5 0.107(5) 0.049(3) 0.183(11) -0.017(4) 0.099(5) -0.009(5)
C5A 0.016(15) 0.051(14) 0.025(19) 0.014(9) 0.009(12) 0.007(7)
C6 0.0665(18) 0.0479(18) 0.121(2) 0.0033(15) 0.0531(18) -0.0012(16)
C7 0.0504(14) 0.0312(14) 0.0606(14) 0.0006(11) 0.0190(11) -0.0040(10)
C8 0.0435(13) 0.0317(13) 0.0554(13) 0.0004(11) 0.0191(10) -0.0037(10)
C9 0.0483(13) 0.0283(12) 0.0460(12) -0.0005(10) 0.0146(10) -0.0028(9)
C10 0.0489(13) 0.0372(15) 0.0545(13) 0.0013(11) 0.0186(11) -0.0039(11)
C11 0.0438(12) 0.0324(13) 0.0478(12) 0.0004(10) 0.0154(10) -0.0032(9)
C12 0.0460(13) 0.0305(13) 0.0486(12) 0.0021(10) 0.0141(10) -0.0027(9)
C13 0.0480(13) 0.0398(14) 0.0480(12) 0.0020(11) 0.0172(10) -0.0021(10)
C14 0.0540(14) 0.0408(14) 0.0596(14) -0.0021(12) 0.0246(12) -0.0034(11)
C15 0.0670(18) 0.0568(19) 0.0710(17) 0.0090(16) 0.0313(14) -0.0027(15)
C16 0.0598(18) 0.091(3) 0.101(2) 0.0026(18) 0.0490(17) -0.0084(18)
C17 0.078(2) 0.074(2) 0.136(3) -0.0144(19) 0.068(2) -0.018(2)
C18 0.0652(19) 0.053(2) 0.085(2) 0.0109(16) 0.0283(18) -0.0111(16)
C19 0.0625(16) 0.0332(14) 0.0560(15) -0.0047(12) 0.0235(13) 0.0022(11)
C20 0.0640(16) 0.0357(15) 0.0581(15) -0.0077(12) 0.0272(13) -0.0036(11)
C21 0.0666(18) 0.0519(19) 0.0737(18) -0.0058(15) 0.0200(15) -0.0030(15)
C22 0.061(2) 0.091(3) 0.089(2) -0.010(2) 0.0107(18) -0.006(2)

loop_
_atom_type_symbol
_atom_type_description
_atom_type_scat_dispersion_real
_atom_type_scat_dispersion_imag
_atom_type_scat_source
C C 0.0033 0.0016 'International Tables Vol C Tables 4.2.6.8 and 6.1.1.4'
N N 0.0061 0.0033 'International Tables Vol C Tables 4.2.6.8 and 6.1.1.4'
O O 0.0106 0.0060 'International Tables Vol C Tables 4.2.6.8 and 6.1.1.4'
H H 0.0000 0.0000 'International Tables Vol C Tables 4.2.6.8 and 6.1.1.4'

loop_
_geom_angle_atom_site_label_1
_geom_angle_atom_site_label_2
_geom_angle_atom_site_label_3
_geom_angle
C14 O2 C17 106.3(2)
C1 O3 C18 118.5(2)
C7 N1 C3 127.3(2)
C7 N1 H15 115.9(17)
C3 N1 H15 116.6(17)
C8 N2 C7 129.97(19)
C8 N2 H11 117.6(16)
C7 N2 H11 112.2(16)
C8 N3 C9 116.30(17)
C9 N4 N5 103.19(16)
C10 N5 N4 113.87(18)
C10 N5 C19 126.9(2)
N4 N5 C19 119.27(18)
C12 N6 C13 102.65(17)
C13 N7 N8 100.69(17)
C12 N8 N7 110.25(16)
C12 N8 C8 125.33(18)
N7 N8 C8 124.41(18)
C6 C1 O3 124.5(2)
C6 C1 C2 120.5(2)
O3 C1 C2 115.0(2)
C3 C2 C1 120.1(2)
C3 C2 H8 121.5(14)
C1 C2 H8 118.4(14)
C2 C3 C4 119.9(2)
C2 C3 N1 124.4(2)
C4 C3 N1 115.7(2)
C5 C4 C3 119.3(4)
C5 C4 C5A 16.7(14)
C3 C4 C5A 117.5(14)
C5 C4 H4 122.8(18)
C3 C4 H4 117.7(17)
C5A C4 H4 123(2)
C4 C5 C6 122.0(6)
C4 C5 H5 121(2)
C6 C5 H5 115(3)
C6 C5A C4 113(2)
C6 C5A H5 121(3)
C4 C5A H5 105(3)
C5A C6 C1 121.5(11)
C5A C6 C5 19.2(12)
C1 C6 C5 117.5(5)
C5A C6 H7 117(2)
C1 C6 H7 118.4(17)
C5 C6 H7 124.1(17)
O1 C7 N1 127.5(2)
O1 C7 N2 117.9(2)
N1 C7 N2 114.6(2)
N3 C8 N2 124.94(19)
N3 C8 N8 121.3(2)
N2 C8 N8 113.75(18)
N4 C9 N3 122.49(18)
N4 C9 C11 111.91(19)
N3 C9 C11 125.59(19)
N5 C10 C11 106.22(19)
N5 C10 H3 123.3(13)
C11 C10 H3 130.5(13)
C10 C11 C9 104.80(18)
C10 C11 C12 138.4(2)
C9 C11 C12 116.80(19)
N6 C12 N8 109.63(18)
N6 C12 C11 135.7(2)
N8 C12 C11 114.64(18)
N7 C13 N6 116.77(19)
N7 C13 C14 121.9(2)
N6 C13 C14 121.34(19)
C15 C14 O2 110.0(2)
C15 C14 C13 133.5(2)
O2 C14 C13 116.42(19)
C14 C15 C16 106.5(3)
C14 C15 H18 125.0(15)
C16 C15 H18 128.4(15)
C17 C16 C15 106.9(3)
C17 C16 H20 123.7(19)
C15 C16 H20 129.4(19)
C16 C17 O2 110.2(3)
C16 C17 H21 133.5(19)
O2 C17 H21 116.3(19)
O3 C18 H6 111.3(17)
O3 C18 H10 109.2(16)
H6 C18 H10 107(2)
O3 C18 H13 105.9(18)
H6 C18 H13 113(2)
H10 C18 H13 111(3)
N5 C19 C20 113.38(19)
N5 C19 H12 105.3(13)
C20 C19 H12 109.3(13)
N5 C19 H19 104.4(13)
C20 C19 H19 111.2(13)
H12 C19 H19 113.1(18)
C19 C20 C21 115.1(2)
C19 C20 H1 110.0(12)
C21 C20 H1 107.9(12)
C19 C20 H2 109.0(12)
C21 C20 H2 108.8(12)
H1 C20 H2 105.7(17)
C22 C21 C20 112.3(3)
C22 C21 H14 111.9(16)
C20 C21 H14 107.6(16)
C22 C21 H17 109.4(15)
C20 C21 H17 110.6(15)
H14 C21 H17 105(2)
C21 C22 H9 110.1(17)
C21 C22 H16 106.1(19)
H9 C22 H16 105(3)
C21 C22 H22 110.2(19)
H9 C22 H22 108(3)
H16 C22 H22 117(3)

loop_
_geom_bond_atom_site_label_1
_geom_bond_atom_site_label_2
_geom_bond_distance
O1 C7 1.214(2)
O2 C14 1.358(3)
O2 C17 1.364(3)
O3 C1 1.364(3)
O3 C18 1.428(3)
N1 C7 1.341(3)
N1 C3 1.416(3)
N1 H15 0.89(3)
N2 C8 1.360(3)
N2 C7 1.411(3)
N2 H11 0.91(2)
N3 C8 1.295(3)
N3 C9 1.378(3)
N4 C9 1.336(3)
N4 N5 1.364(2)
N5 C10 1.340(3)
N5 C19 1.469(3)
N6 C12 1.326(3)
N6 C13 1.365(3)
N7 C13 1.331(3)
N7 N8 1.379(2)
N8 C12 1.373(2)
N8 C8 1.392(2)
C1 C6 1.362(3)
C1 C2 1.391(3)
C2 C3 1.366(3)
C2 H8 0.93(2)
C3 C4 1.377(3)
C4 C5 1.344(10)
C4 C5A 1.54(3)
C4 H4 0.92(3)
C5 C6 1.402(12)
C5 H5 0.94(3)
C5A C6 1.34(4)
C5A H5 0.94(5)
C6 H7 0.95(3)
C9 C11 1.413(3)
C10 C11 1.379(3)
C10 H3 0.98(2)
C11 C12 1.419(3)
C13 C14 1.450(3)
C14 C15 1.337(3)
C15 C16 1.414(4)
C15 H18 0.90(2)
C16 C17 1.322(4)
C16 H20 0.87(3)
C17 H21 1.03(3)
C18 H6 1.00(3)
C18 H10 0.99(3)
C18 H13 1.01(4)
C19 C20 1.506(3)
C19 H12 1.03(3)
C19 H19 0.99(2)
C20 C21 1.513(4)
C20 H1 1.00(2)
C20 H2 0.99(2)
C21 C22 1.512(4)
C21 H14 0.95(3)
C21 H17 1.00(3)
C22 H9 1.02(3)
C22 H16 1.00(3)
C22 H22 0.96(3)
